data_7061871
loop_
_publ_author_name
'da Silva, Felipe Dornelles'
'Bortolotto, Tanize'
'Tirloni, B\'arbara'
'Daudt, Nat\'alia de Freitas'
'Lang, Ernesto Schulz'
'Cargnelutti, Roberta'

_publ_section_title
;
 Bis(2-pyridyl)ditellane as a precursor to CoII, CuI and CuII complex
 formation: structural characterization and photocatalytic studies
;
_journal_issue 38
_journal_name_full 'New Journal of Chemistry'
_journal_page_first 18165
_journal_page_last 18172
_journal_paper_doi 10.1039/D2NJ02761E
_journal_volume 46
_journal_year 2022
_chemical_formula_moiety 'C10 H8 Cl2 Co N2 Te2'
_chemical_formula_sum 'C10 H8 Cl2 Co N2 Te2'
_chemical_formula_weight 541.21
_space_group_crystal_system monoclinic
_space_group_IT_number 14
_space_group_name_Hall '-P 2yn'
_space_group_name_H-M_alt 'P 1 21/n 1'
_atom_sites_solution_hydrogens difmap
_audit_creation_method SHELXL-2018/3
_audit_update_record
;
2022-07-28 deposited with the CCDC.	2022-08-24 downloaded from the CCDC.
;
_cell_angle_alpha 90
_cell_angle_beta 92.779(2)
_cell_angle_gamma 90
_cell_formula_units_Z 4
_cell_length_a 8.4278(6)
_cell_length_b 12.1230(9)
_cell_length_c 13.7530(9)
_cell_measurement_reflns_used 9841
_cell_measurement_temperature 101(2)
_cell_measurement_theta_max 30.52
_cell_measurement_theta_min 2.78
_cell_volume 1403.49(17)
_computing_cell_refinement 'SAINT V8.38A (Bruker AXS Inc., 2017)'
_computing_data_collection 'APEX3 v2017.3-0 (Bruker AXS Inc., 2017)'
_computing_data_reduction 'SAINT V8.38A (Bruker AXS Inc., 2016)'
_computing_molecular_graphics 'shelXle (C.B. Huebschle, rev 833)'
_computing_structure_refinement 'SHELXL-2018/3 (Sheldrick, 2018)'
_computing_structure_solution 'SHELXT 2014/5 (Sheldrick, 2014)'
_diffrn_ambient_temperature 101(2)
_diffrn_measured_fraction_theta_full 0.998
_diffrn_measured_fraction_theta_max 0.993
_diffrn_measurement_device_type 'Bruker D8 Venture Photon 100'
_diffrn_measurement_method '\f and \w scans'
_diffrn_radiation_type MoK\a
_diffrn_radiation_wavelength 0.71073
_diffrn_reflns_av_R_equivalents 0.0302
_diffrn_reflns_av_unetI/netI 0.0187
_diffrn_reflns_Laue_measured_fraction_full 0.998
_diffrn_reflns_Laue_measured_fraction_max 0.993
_diffrn_reflns_limit_h_max 11
_diffrn_reflns_limit_h_min -11
_diffrn_reflns_limit_k_max 17
_diffrn_reflns_limit_k_min -17
_diffrn_reflns_limit_l_max 19
_diffrn_reflns_limit_l_min -18
_diffrn_reflns_number 31771
_diffrn_reflns_point_group_measured_fraction_full 0.998
_diffrn_reflns_point_group_measured_fraction_max 0.993
_diffrn_reflns_theta_full 25.242
_diffrn_reflns_theta_max 30.547
_diffrn_reflns_theta_min 2.241
_exptl_absorpt_coefficient_mu 5.656
_exptl_absorpt_correction_T_max 0.7461
_exptl_absorpt_correction_T_min 0.5463
_exptl_absorpt_correction_type multi-scan
_exptl_absorpt_process_details
;   
SADABS-2016/2 (Bruker,2016/2) was used for the multi-scan absorption correction.
;
_exptl_crystal_colour green
_exptl_crystal_density_diffrn 2.561
_exptl_crystal_description block
_exptl_crystal_F_000 988
_exptl_crystal_size_max 0.313
_exptl_crystal_size_mid 0.191
_exptl_crystal_size_min 0.090
_refine_diff_density_max 0.445
_refine_diff_density_min -1.067
_refine_diff_density_rms 0.130
_refine_ls_extinction_method none
_refine_ls_goodness_of_fit_ref 1.251
_refine_ls_hydrogen_treatment refall
_refine_ls_matrix_type full
_refine_ls_number_parameters 186
_refine_ls_number_reflns 4262
_refine_ls_number_restraints 0
_refine_ls_restrained_S_all 1.251
_refine_ls_R_factor_all 0.0190
_refine_ls_R_factor_gt 0.0176
_refine_ls_shift/su_max 0.003
_refine_ls_shift/su_mean 0.000
_refine_ls_structure_factor_coef Fsqd
_refine_ls_weighting_details 'w=1/[\s^2^(Fo^2^)+(0.0111P)^2^+1.3512P] where P=(Fo^2^+2Fc^2^)/3'
_refine_ls_weighting_scheme calc
_refine_ls_wR_factor_gt 0.0403
_refine_ls_wR_factor_ref 0.0406
_reflns_Friedel_coverage 0.000
_reflns_number_gt 4095
_reflns_number_total 4262
_reflns_threshold_expression 'I > 2\s(I)'
_cod_data_source_file d2nj02761e2.cif
_cod_data_source_block Compound_1
_cod_depositor_comments 'Adding full bibliography for 7061871--7061874.cif.'
_cod_original_sg_symbol_H-M 'P 21/n'
_cod_database_code 7061871
_shelx_shelxl_version_number 2018/3
_shelx_space_group_comment
;
The symmetry employed for this shelxl refinement is uniquely defined
by the following loop, which should always be used as a source of
symmetry information in preference to the above space-group names.
They are only intended as comments.
;

loop_
_space_group_symop_operation_xyz
'x, y, z'
'-x+1/2, y+1/2, -z+1/2'
'-x, -y, -z'
'x-1/2, -y-1/2, z-1/2'

loop_
_atom_site_label
_atom_site_type_symbol
_atom_site_fract_x
_atom_site_fract_y
_atom_site_fract_z
_atom_site_U_iso_or_equiv
_atom_site_adp_type
_atom_site_occupancy
_atom_site_site_symmetry_order
_atom_site_calc_flag
_atom_site_refinement_flags_posn
_atom_site_refinement_flags_adp
_atom_site_refinement_flags_occupancy
_atom_site_disorder_assembly
_atom_site_disorder_group
Te1 Te 0.70192(2) 0.81143(2) 0.38152(2) 0.01278(4) Uani 1 1 d . . . . .
Te2 Te 0.61260(2) 0.60198(2) 0.34149(2) 0.01279(4) Uani 1 1 d . . . . .
Co1 Co 0.64985(3) 0.70706(2) 0.60628(2) 0.01061(5) Uani 1 1 d . . . . .
Cl1 Cl 0.52508(5) 0.64659(4) 0.73998(3) 0.01548(9) Uani 1 1 d . . . . .
Cl2 Cl 0.86913(6) 0.79918(4) 0.65883(3) 0.01982(10) Uani 1 1 d . . . . .
N2 N 0.73048(18) 0.55964(14) 0.55197(11) 0.0123(3) Uani 1 1 d . . . . .
N1 N 0.47824(19) 0.80810(13) 0.54467(11) 0.0120(3) Uani 1 1 d . . . . .
C10 C 0.7370(2) 0.52134(15) 0.46010(13) 0.0120(3) Uani 1 1 d . . . . .
C5 C 0.4924(2) 0.85074(15) 0.45477(13) 0.0121(3) Uani 1 1 d . . . . .
C1 C 0.3495(2) 0.83597(17) 0.59369(14) 0.0155(4) Uani 1 1 d . . . . .
C2 C 0.2318(2) 0.90568(17) 0.55565(16) 0.0173(4) Uani 1 1 d . . . . .
C6 C 0.7988(2) 0.49839(18) 0.62427(14) 0.0175(4) Uani 1 1 d . . . . .
C4 C 0.3780(3) 0.91966(18) 0.41188(14) 0.0178(4) Uani 1 1 d . . . . .
C3 C 0.2450(2) 0.94712(18) 0.46277(16) 0.0192(4) Uani 1 1 d . . . . .
C9 C 0.8153(2) 0.42318(17) 0.43962(15) 0.0165(4) Uani 1 1 d . . . . .
C7 C 0.8756(2) 0.39913(17) 0.60945(16) 0.0185(4) Uani 1 1 d . . . . .
C8 C 0.8857(2) 0.36189(17) 0.51522(16) 0.0179(4) Uani 1 1 d . . . . .
H6 H 0.142(3) 0.923(2) 0.595(2) 0.024(7) Uiso 1 1 d . . . . .
H2 H 0.922(3) 0.363(2) 0.6628(19) 0.015(6) Uiso 1 1 d . . . . .
H5 H 0.342(3) 0.803(2) 0.656(2) 0.019(6) Uiso 1 1 d . . . . .
H8 H 0.393(4) 0.950(3) 0.349(2) 0.032(8) Uiso 1 1 d . . . . .
H1 H 0.790(3) 0.528(2) 0.684(2) 0.022(7) Uiso 1 1 d . . . . .
H7 H 0.172(4) 0.998(3) 0.433(2) 0.036(8) Uiso 1 1 d . . . . .
H3 H 0.943(3) 0.295(2) 0.506(2) 0.025(7) Uiso 1 1 d . . . . .
H4 H 0.817(3) 0.399(2) 0.374(2) 0.022(7) Uiso 1 1 d . . . . .

loop_
_atom_site_aniso_label
_atom_site_aniso_U_11
_atom_site_aniso_U_22
_atom_site_aniso_U_33
_atom_site_aniso_U_23
_atom_site_aniso_U_13
_atom_site_aniso_U_12
Te1 0.01383(6) 0.01348(6) 0.01123(6) -0.00022(4) 0.00267(4) -0.00163(4)
Te2 0.01573(6) 0.01350(6) 0.00900(6) -0.00063(4) -0.00059(4) -0.00108(4)
Co1 0.01001(11) 0.01243(12) 0.00937(10) -0.00037(9) 0.00033(8) 0.00032(9)
Cl1 0.0178(2) 0.0169(2) 0.01214(18) 0.00116(16) 0.00446(15) 0.00043(16)
Cl2 0.0181(2) 0.0241(2) 0.0167(2) -0.00029(17) -0.00421(17) -0.00771(18)
N2 0.0109(7) 0.0148(7) 0.0112(7) 0.0005(6) 0.0008(5) 0.0008(6)
N1 0.0111(7) 0.0123(7) 0.0125(7) 0.0005(5) 0.0006(5) -0.0011(5)
C10 0.0104(8) 0.0129(8) 0.0126(8) -0.0006(6) -0.0006(6) -0.0018(6)
C5 0.0134(8) 0.0114(8) 0.0116(8) -0.0011(6) 0.0008(6) -0.0010(6)
C1 0.0135(8) 0.0159(9) 0.0176(8) 0.0022(7) 0.0040(7) 0.0005(7)
C2 0.0114(8) 0.0152(9) 0.0256(10) -0.0002(7) 0.0033(7) 0.0009(7)
C6 0.0170(9) 0.0217(10) 0.0140(8) 0.0014(7) 0.0007(7) 0.0046(7)
C4 0.0211(10) 0.0181(9) 0.0138(8) 0.0026(7) -0.0022(7) 0.0015(8)
C3 0.0142(9) 0.0173(10) 0.0254(10) 0.0021(8) -0.0051(7) 0.0032(7)
C9 0.0162(9) 0.0153(9) 0.0180(9) -0.0038(7) 0.0008(7) 0.0001(7)
C7 0.0154(9) 0.0191(10) 0.0207(9) 0.0049(8) -0.0015(7) 0.0030(7)
C8 0.0144(9) 0.0115(9) 0.0277(10) -0.0013(7) -0.0010(7) -0.0003(7)

loop_
_atom_type_symbol
_atom_type_description
_atom_type_scat_dispersion_real
_atom_type_scat_dispersion_imag
_atom_type_scat_source
C C 0.0033 0.0016 'International Tables Vol C Tables 4.2.6.8 and 6.1.1.4'
H H 0.0000 0.0000 'International Tables Vol C Tables 4.2.6.8 and 6.1.1.4'
N N 0.0061 0.0033 'International Tables Vol C Tables 4.2.6.8 and 6.1.1.4'
Cl Cl 0.1484 0.1585 'International Tables Vol C Tables 4.2.6.8 and 6.1.1.4'
Co Co 0.3494 0.9721 'International Tables Vol C Tables 4.2.6.8 and 6.1.1.4'
Te Te -0.5308 1.6751 'International Tables Vol C Tables 4.2.6.8 and 6.1.1.4'

loop_
_geom_angle_atom_site_label_1
_geom_angle_atom_site_label_2
_geom_angle_atom_site_label_3
_geom_angle
_geom_angle_site_symmetry_1
_geom_angle_site_symmetry_3
_geom_angle_publ_flag
C5 Te1 Te2 94.45(5) . . ?
C10 Te2 Te1 98.82(5) . . ?
N1 Co1 N2 127.34(6) . . ?
N1 Co1 Cl2 112.89(5) . . ?
N2 Co1 Cl2 105.45(5) . . ?
N1 Co1 Cl1 100.47(5) . . ?
N2 Co1 Cl1 100.71(5) . . ?
Cl2 Co1 Cl1 107.70(2) . . ?
C6 N2 C10 117.77(17) . . ?
C6 N2 Co1 110.26(13) . . ?
C10 N2 Co1 131.71(13) . . ?
C1 N1 C5 118.09(16) . . ?
C1 N1 Co1 120.84(13) . . ?
C5 N1 Co1 121.05(13) . . ?
N2 C10 C9 121.54(17) . . ?
N2 C10 Te2 121.17(13) . . ?
C9 C10 Te2 117.13(13) . . ?
N1 C5 C4 121.99(17) . . ?
N1 C5 Te1 117.36(13) . . ?
C4 C5 Te1 120.63(14) . . ?
N1 C1 C2 122.88(18) . . ?
N1 C1 H5 115.8(16) . . ?
C2 C1 H5 121.3(16) . . ?
C3 C2 C1 118.81(18) . . ?
C3 C2 H6 122.4(17) . . ?
C1 C2 H6 118.8(17) . . ?
N2 C6 C7 123.75(19) . . ?
N2 C6 H1 113.6(18) . . ?
C7 C6 H1 122.6(18) . . ?
C5 C4 C3 119.43(18) . . ?
C5 C4 H8 120.0(18) . . ?
C3 C4 H8 120.5(18) . . ?
C2 C3 C4 118.78(19) . . ?
C2 C3 H7 123.5(19) . . ?
C4 C3 H7 117.5(19) . . ?
C8 C9 C10 119.62(18) . . ?
C8 C9 H4 121.8(16) . . ?
C10 C9 H4 118.5(16) . . ?
C8 C7 C6 118.23(19) . . ?
C8 C7 H2 123.2(16) . . ?
C6 C7 H2 118.5(16) . . ?
C7 C8 C9 119.04(19) . . ?
C7 C8 H3 117.4(17) . . ?
C9 C8 H3 123.6(17) . . ?

loop_
_geom_bond_atom_site_label_1
_geom_bond_atom_site_label_2
_geom_bond_distance
_geom_bond_site_symmetry_2
_geom_bond_publ_flag
Te1 C5 2.1289(18) . ?
Te1 Te2 2.6975(2) . ?
Te2 C10 2.1330(18) . ?
Co1 N1 2.0472(16) . ?
Co1 N2 2.0646(16) . ?
Co1 Cl2 2.2484(5) . ?
Co1 Cl1 2.2829(5) . ?
N2 C6 1.347(2) . ?
N2 C10 1.350(2) . ?
N1 C1 1.348(2) . ?
N1 C5 1.351(2) . ?
C10 C9 1.396(3) . ?
C5 C4 1.386(3) . ?
C1 C2 1.386(3) . ?
C1 H5 0.95(3) . ?
C2 C3 1.382(3) . ?
C2 H6 0.98(3) . ?
C6 C7 1.386(3) . ?
C6 H1 0.91(3) . ?
C4 C3 1.390(3) . ?
C4 H8 0.95(3) . ?
C3 H7 0.95(3) . ?
C9 C8 1.387(3) . ?
C9 H4 0.95(3) . ?
C7 C8 1.379(3) . ?
C7 H2 0.92(3) . ?
C8 H3 0.96(3) . ?
